data_7205078
loop_
_publ_author_name
'Wang, Shuang'
'Qin, Jie'
'Wang, Xin-Long'
'Qin, Chao'
'Li, Ting-Ting'
'Su, Zhong-Min'

_publ_section_title
;
 Two unusual self-threading frameworks self-assembled from mixed
 ligands and cobalt/zinc ions
;
_journal_issue 1
_journal_name_full CrystEngComm
_journal_page_first 325
_journal_paper_doi 10.1039/c004065g
_journal_volume 13
_journal_year 2011
_chemical_formula_sum 'C64 H62 F2 N6 O26 Zn3'
_chemical_formula_weight 1565.31
_chemical_name_systematic
;
?
;
_space_group_IT_number 14
_symmetry_cell_setting monoclinic
_symmetry_Int_Tables_number 14
_symmetry_space_group_name_Hall '-P 2ybc'
_symmetry_space_group_name_H-M 'P 1 21/c 1'
_atom_sites_solution_hydrogens geom
_atom_sites_solution_primary direct
_atom_sites_solution_secondary difmap
_audit_creation_method SHELXL-97
_cell_angle_alpha 90.00
_cell_angle_beta 119.31(2)
_cell_angle_gamma 90.00
_cell_formula_units_Z 2
_cell_length_a 13.859(3)
_cell_length_b 13.313(3)
_cell_length_c 18.894(7)
_cell_measurement_reflns_used 22452
_cell_measurement_temperature 298(2)
_cell_measurement_theta_max 24.99
_cell_measurement_theta_min 3.05
_cell_volume 3039.8(16)
_computing_cell_refinement 'SAINT (Bruker, 1999)'
_computing_data_collection 'SMART (Bruker, 1997)'
_computing_data_reduction SAINT
_computing_molecular_graphics 'SHELXTL-PLUS (Sheldrick, 1990)'
_computing_publication_material SHELXL-97
_computing_structure_refinement 'SHELXL-97 (Sheldrick, 1997)'
_computing_structure_solution 'SHELXS-97 (Sheldrick, 1997)'
_diffrn_ambient_temperature 298(2)
_diffrn_measured_fraction_theta_full 0.970
_diffrn_measured_fraction_theta_max 0.970
_diffrn_measurement_device_type 'Bruker APEX CCD area-detector'
_diffrn_measurement_method '\w scans'
_diffrn_radiation_monochromator graphite
_diffrn_radiation_source 'fine-focus sealed tube'
_diffrn_radiation_type MoK\a
_diffrn_radiation_wavelength 0.71073
_diffrn_reflns_av_R_equivalents 0.0689
_diffrn_reflns_av_sigmaI/netI 0.0530
_diffrn_reflns_limit_h_max 16
_diffrn_reflns_limit_h_min -16
_diffrn_reflns_limit_k_max 15
_diffrn_reflns_limit_k_min -15
_diffrn_reflns_limit_l_max 22
_diffrn_reflns_limit_l_min -22
_diffrn_reflns_number 22452
_diffrn_reflns_theta_full 24.99
_diffrn_reflns_theta_max 24.99
_diffrn_reflns_theta_min 3.05
_exptl_absorpt_coefficient_mu 1.278
_exptl_absorpt_correction_T_max 0.7842
_exptl_absorpt_correction_T_min 0.7323
_exptl_absorpt_correction_type multi-scan
_exptl_absorpt_process_details 'SADABS (Sheldrick, 1996)'
_exptl_crystal_colour colorless
_exptl_crystal_density_diffrn 1.710
_exptl_crystal_density_method 'not measured'
_exptl_crystal_description block
_exptl_crystal_F_000 1608
_exptl_crystal_size_max 0.26
_exptl_crystal_size_mid 0.22
_exptl_crystal_size_min 0.20
_refine_diff_density_max 0.812
_refine_diff_density_min -2.274
_refine_diff_density_rms 0.163
_refine_ls_extinction_method none
_refine_ls_goodness_of_fit_ref 1.015
_refine_ls_hydrogen_treatment mixed
_refine_ls_matrix_type full
_refine_ls_number_parameters 473
_refine_ls_number_reflns 5213
_refine_ls_number_restraints 123
_refine_ls_restrained_S_all 1.013
_refine_ls_R_factor_all 0.0928
_refine_ls_R_factor_gt 0.0736
_refine_ls_shift/su_max 0.000
_refine_ls_shift/su_mean 0.000
_refine_ls_structure_factor_coef Fsqd
_refine_ls_weighting_details 'calc w=1/[\s^2^(Fo^2^)+(0.1600P)^2^+0.0000P] where P=(Fo^2^+2Fc^2^)/3'
_refine_ls_weighting_scheme calc
_refine_ls_wR_factor_gt 0.1943
_refine_ls_wR_factor_ref 0.2126
_reflns_number_gt 4000
_reflns_number_total 5213
_reflns_threshold_expression >2sigma(I)
_cod_data_source_file C004065G.TXT
_cod_data_source_block www2
_cod_depositor_comments
;
The following automatic conversions were performed:
'_symmetry_cell_setting' value 'Monoclinic' changed to 'monoclinic'
according to '/home/saulius/struct/CIF-dictionaries/cif_core.dic'
dictionary named 'cif_core.dic' version 2.4.1 from 2010-06-29.

Automatic conversion script
Id: cif_fix_enum 1555 2011-01-17 13:19:09Z saulius 
;
_cod_original_cell_volume 3039.8(15)
_cod_original_sg_symbol_H-M 'P 21/c'
_cod_database_code 7205078

loop_
_symmetry_equiv_pos_as_xyz
'x, y, z'
'-x, y+1/2, -z+1/2'
'-x, -y, -z'
'x, -y-1/2, z-1/2'

loop_
_atom_site_label
_atom_site_type_symbol
_atom_site_fract_x
_atom_site_fract_y
_atom_site_fract_z
_atom_site_U_iso_or_equiv
_atom_site_adp_type
_atom_site_occupancy
_atom_site_symmetry_multiplicity
_atom_site_calc_flag
_atom_site_refinement_flags
_atom_site_disorder_assembly
_atom_site_disorder_group
Zn1 Zn 0.21750(5) -0.51758(6) -0.27415(4) 0.0221(3) Uani 1 1 d . . .
Zn2 Zn 0.5000 -0.5000 0.0000 0.0192(3) Uani 1 2 d S . .
F1 F 0.6883(3) -0.5059(3) -0.3042(3) 0.0382(11) Uani 1 1 d U . .
O1 O 0.3265(3) -0.3997(3) -0.18644(18) 0.0077(7) Uani 1 1 d U . .
O2W O 0.3176(3) -0.5105(3) -0.0658(2) 0.0096(7) Uani 1 1 d . . .
H4 H 0.2788 -0.5387 -0.1115 0.014 Uiso 1 1 d R . .
H5 H 0.2864 -0.4552 -0.0664 0.014 Uiso 1 1 d R . .
O2 O 0.4959(3) -0.3819(3) -0.07967(18) 0.0090(7) Uani 1 1 d U . .
O1W O 0.1220(3) -0.6510(3) -0.3442(2) 0.0138(8) Uani 1 1 d U . .
H2 H 0.1328 -0.7118 -0.3286 0.021 Uiso 1 1 d R . .
H3 H 0.0640 -0.6490 -0.3905 0.021 Uiso 1 1 d R . .
O5 O 0.0456(4) -0.6566(4) -0.2386(3) 0.0399(12) Uani 1 1 d . . .
O6 O 0.1133(3) -0.5030(3) -0.2210(2) 0.0160(8) Uani 1 1 d U . .
O7 O -0.2321(3) -0.5354(4) -0.0298(3) 0.0264(10) Uani 1 1 d DU . .
O8 O -0.1751(3) -0.3769(3) -0.0145(2) 0.0205(9) Uani 1 1 d . . .
O9 O 0.1074(3) -0.4188(3) -0.3673(2) 0.0173(9) Uani 1 1 d . . .
O10 O 0.0220(3) -0.3443(3) -0.4859(2) 0.0134(8) Uani 1 1 d U . .
O11 O 0.3164(3) -0.5059(3) -0.3303(2) 0.0092(7) Uani 1 1 d U . .
N3 N 0.2985(3) -0.3110(4) -0.5050(3) 0.0148(10) Uani 1 1 d . B .
N2 N 0.6860(3) -0.3829(3) -0.4229(2) 0.0099(9) Uani 1 1 d . . .
N1 N 0.8741(3) -0.3102(3) -0.4324(2) 0.0100(9) Uani 1 1 d D . .
C1 C 0.4605(4) -0.3052(4) -0.2034(3) 0.0065(9) Uiso 1 1 d . . .
C2 C 0.3848(4) -0.2498(4) -0.2693(3) 0.0079(10) Uani 1 1 d . . .
H2A H 0.3105 -0.2500 -0.2832 0.010 Uiso 1 1 calc R . .
C3 C 0.4200(4) -0.1936(4) -0.3150(3) 0.0071(9) Uani 1 1 d U . .
H3A H 0.3689 -0.1558 -0.3587 0.009 Uiso 1 1 calc R . .
C4 C 0.5308(4) -0.1939(4) -0.2956(3) 0.0076(9) Uani 1 1 d . . .
C5 C 0.6068(4) -0.2484(4) -0.2283(3) 0.0071(9) Uani 1 1 d . . .
H5A H 0.6812 -0.2478 -0.2141 0.009 Uiso 1 1 calc R . .
C6 C 0.5731(4) -0.3033(4) -0.1824(3) 0.0103(10) Uani 1 1 d . . .
H6A H 0.6247 -0.3392 -0.1376 0.012 Uiso 1 1 calc R . .
C7 C 0.4259(4) -0.3677(4) -0.1534(3) 0.0063(9) Uani 1 1 d . . .
C9 C -0.0115(4) -0.5407(4) -0.1718(3) 0.0123(11) Uani 1 1 d U . .
C10 C -0.0696(4) -0.6143(4) -0.1551(3) 0.0140(11) Uani 1 1 d . . .
H10A H -0.0714 -0.6801 -0.1722 0.017 Uiso 1 1 calc R . .
C11 C -0.1242(4) -0.5891(4) -0.1130(3) 0.0119(10) Uani 1 1 d . . .
H11A H -0.1616 -0.6380 -0.1008 0.014 Uiso 1 1 calc R . .
C12 C -0.1231(4) -0.4890(4) -0.0889(3) 0.0109(10) Uani 1 1 d . . .
C13 C -0.0686(4) -0.4160(4) -0.1077(3) 0.0161(11) Uani 1 1 d . . .
H13A H -0.0699 -0.3496 -0.0930 0.019 Uiso 1 1 calc R . .
C14 C -0.0119(4) -0.4417(5) -0.1484(3) 0.0205(12) Uani 1 1 d . . .
H14A H 0.0260 -0.3926 -0.1602 0.025 Uiso 1 1 calc R . .
C15 C 0.0536(4) -0.5703(4) -0.2144(3) 0.0154(12) Uani 1 1 d . . .
C16 C -0.1786(4) -0.4610(4) -0.0405(3) 0.0133(11) Uani 1 1 d . . .
C17 C 0.1064(3) -0.3856(4) -0.4292(3) 0.0077(10) Uani 1 1 d . . .
C18 C 0.2102(4) -0.3870(4) -0.4358(3) 0.0083(10) Uani 1 1 d . . .
C19 C 0.3083(4) -0.4441(4) -0.3837(3) 0.0064(9) Uani 1 1 d . . .
C20 C 0.4020(4) -0.4284(4) -0.3966(3) 0.0064(9) Uani 1 1 d . . .
C21 C 0.3964(3) -0.3633(4) -0.4572(3) 0.0068(9) Uani 1 1 d U . .
C22 C 0.2101(4) -0.3252(4) -0.4933(3) 0.0136(11) Uani 1 1 d . . .
H22A H 0.1453 -0.2904 -0.5268 0.016 Uiso 1 1 calc R . .
C23 C 0.4918(4) -0.3472(4) -0.4655(3) 0.0101(10) Uani 1 1 d . . .
H23A H 0.4873 -0.3042 -0.5058 0.012 Uiso 1 1 calc R . .
C24 C 0.5908(4) -0.3940(4) -0.4149(3) 0.0083(10) Uani 1 1 d U . .
C25 C 0.5925(4) -0.4580(4) -0.3550(3) 0.0155(11) Uani 1 1 d U . .
C26 C 0.5030(4) -0.4756(4) -0.3450(3) 0.0119(11) Uani 1 1 d . . .
H26A H 0.5088 -0.5186 -0.3042 0.014 Uiso 1 1 calc R . .
C27 C 0.2833(4) -0.2456(5) -0.5719(3) 0.0230(13) Uani 1 1 d U . .
H27A H 0.2294 -0.1941 -0.5796 0.028 Uiso 1 1 calc R A 1
H27B H 0.3527 -0.2123 -0.5575 0.028 Uiso 1 1 calc R A 1
C28 C 0.2463(11) -0.2996(9) -0.6474(5) 0.042(3) Uani 0.70 1 d PU B 1
H28A H 0.2374 -0.2534 -0.6892 0.063 Uiso 0.70 1 calc PR B 1
H28B H 0.1768 -0.3316 -0.6625 0.063 Uiso 0.70 1 calc PR B 1
H28C H 0.3002 -0.3495 -0.6405 0.063 Uiso 0.70 1 calc PR B 1
C28' C 0.188(3) -0.259(3) -0.6486(18) 0.058(8) Uani 0.30 1 d PU B 2
H28D H 0.1872 -0.2104 -0.6862 0.087 Uiso 0.30 1 calc PR B 2
H28E H 0.1226 -0.2508 -0.6432 0.087 Uiso 0.30 1 calc PR B 2
H28F H 0.1880 -0.3255 -0.6683 0.087 Uiso 0.30 1 calc PR B 2
C29 C 0.7869(4) -0.3460(5) -0.3498(3) 0.0160(11) Uani 1 1 d . . .
H29A H 0.7954 -0.3811 -0.3021 0.019 Uiso 1 1 calc R . .
H29B H 0.7792 -0.2748 -0.3425 0.019 Uiso 1 1 calc R . .
C30 C 0.8885(4) -0.3631(4) -0.3588(3) 0.0144(11) Uani 1 1 d . . .
H30A H 0.9537 -0.3377 -0.3113 0.017 Uiso 1 1 calc R . .
H30B H 0.8986 -0.4344 -0.3634 0.017 Uiso 1 1 calc R . .
C31 C 0.7711(4) -0.3450(4) -0.5059(3) 0.0116(10) Uani 1 1 d U . .
H31A H 0.7778 -0.4158 -0.5149 0.014 Uiso 1 1 calc R . .
H31B H 0.7618 -0.3082 -0.5531 0.014 Uiso 1 1 calc R . .
C32 C 0.6707(4) -0.3288(4) -0.4951(3) 0.0097(10) Uani 1 1 d U . .
H32A H 0.6612 -0.2576 -0.4892 0.012 Uiso 1 1 calc R . .
H32B H 0.6048 -0.3531 -0.5426 0.012 Uiso 1 1 calc R . .
H6 H 0.932(4) -0.310(7) -0.441(5) 0.06(3) Uiso 1 1 d D . .
H7 H 0.866(5) -0.2434(8) -0.431(4) 0.026(17) Uiso 1 1 d D . .
H1 H -0.243(6) -0.529(6) 0.010(3) 0.04(2) Uiso 1 1 d D . .
O3 O 0.6704(2) -0.1244(3) -0.32015(19) 0.0070(7) Uani 1 1 d . . .
O4 O 0.4935(3) -0.1078(3) -0.41574(18) 0.0092(7) Uani 1 1 d U . .
C8 C 0.5661(4) -0.1373(4) -0.3479(3) 0.0060(9) Uani 1 1 d U . .

loop_
_atom_site_aniso_label
_atom_site_aniso_U_11
_atom_site_aniso_U_22
_atom_site_aniso_U_33
_atom_site_aniso_U_23
_atom_site_aniso_U_13
_atom_site_aniso_U_12
Zn1 0.0208(4) 0.0267(4) 0.0208(4) 0.0022(3) 0.0118(3) 0.0009(3)
Zn2 0.0230(5) 0.0196(5) 0.0178(5) -0.0001(4) 0.0120(4) 0.0000(4)
F1 0.0141(16) 0.053(3) 0.053(2) 0.043(2) 0.0208(18) 0.0240(15)
O1 0.0097(15) 0.0081(17) 0.0086(15) -0.0023(13) 0.0071(13) -0.0063(13)
O2W 0.0050(15) 0.021(2) 0.0054(16) -0.0039(13) 0.0043(14) -0.0025(13)
O2 0.0141(16) 0.0092(18) 0.0043(15) 0.0032(13) 0.0051(14) -0.0016(13)
O1W 0.0125(16) 0.017(2) 0.0096(16) -0.0028(14) 0.0037(14) -0.0027(14)
O5 0.063(3) 0.020(3) 0.078(3) 0.000(2) 0.066(3) 0.005(2)
O6 0.0139(18) 0.026(2) 0.0168(18) 0.0043(15) 0.0144(16) 0.0052(15)
O7 0.029(2) 0.039(3) 0.030(2) -0.018(2) 0.0291(19) -0.0141(19)
O8 0.0216(19) 0.024(2) 0.0220(19) -0.0070(17) 0.0154(17) 0.0030(16)
O9 0.0108(16) 0.032(2) 0.0141(18) 0.0150(16) 0.0099(15) 0.0124(16)
O10 0.0028(15) 0.025(2) 0.0123(16) 0.0053(15) 0.0039(13) 0.0059(14)
O11 0.0071(16) 0.0147(19) 0.0103(16) 0.0060(13) 0.0078(14) 0.0020(13)
N3 0.0036(18) 0.025(3) 0.013(2) 0.0095(19) 0.0024(17) -0.0019(17)
N2 0.0067(18) 0.013(2) 0.0117(19) -0.0008(17) 0.0060(17) -0.0008(16)
N1 0.0053(19) 0.012(2) 0.015(2) -0.0003(17) 0.0064(17) 0.0007(16)
C2 0.007(2) 0.011(3) 0.006(2) 0.0022(19) 0.0031(18) -0.0010(18)
C3 0.009(2) 0.008(2) 0.0008(19) 0.0021(17) -0.0003(17) -0.0017(18)
C4 0.010(2) 0.006(2) 0.007(2) 0.0017(18) 0.0044(18) -0.0021(18)
C5 0.005(2) 0.011(3) 0.006(2) 0.0029(18) 0.0025(18) 0.0007(18)
C6 0.008(2) 0.013(3) 0.005(2) 0.0054(19) 0.0005(18) 0.0000(19)
C7 0.012(2) 0.002(2) 0.011(2) -0.0018(17) 0.010(2) -0.0003(17)
C9 0.007(2) 0.023(3) 0.011(2) 0.013(2) 0.0074(19) 0.006(2)
C10 0.007(2) 0.023(3) 0.013(2) 0.000(2) 0.0048(19) 0.004(2)
C11 0.007(2) 0.024(3) 0.008(2) -0.002(2) 0.0062(19) -0.005(2)
C12 0.011(2) 0.018(3) 0.007(2) -0.0015(19) 0.006(2) 0.0013(19)
C13 0.017(2) 0.020(3) 0.015(2) 0.001(2) 0.011(2) 0.003(2)
C14 0.016(3) 0.030(4) 0.021(3) 0.006(2) 0.013(2) 0.001(2)
C15 0.010(2) 0.024(3) 0.016(2) 0.011(2) 0.010(2) 0.008(2)
C16 0.006(2) 0.022(3) 0.011(2) -0.004(2) 0.003(2) -0.001(2)
C17 0.002(2) 0.014(3) 0.009(2) -0.0015(19) 0.0037(18) -0.0012(18)
C18 0.005(2) 0.008(2) 0.009(2) -0.0011(19) 0.0012(18) 0.0002(18)
C19 0.008(2) 0.007(2) 0.005(2) -0.0030(18) 0.0035(18) -0.0034(18)
C20 0.005(2) 0.008(2) 0.008(2) 0.0004(18) 0.0037(19) 0.0003(17)
C21 0.0014(19) 0.013(2) 0.0059(19) -0.0001(17) 0.0021(16) -0.0022(16)
C22 0.002(2) 0.023(3) 0.013(2) 0.009(2) 0.0021(19) -0.0004(19)
C23 0.009(2) 0.017(3) 0.006(2) -0.0009(19) 0.0046(19) -0.004(2)
C24 0.005(2) 0.011(2) 0.012(2) -0.0018(19) 0.0065(18) 0.0000(18)
C25 0.006(2) 0.019(3) 0.021(3) 0.008(2) 0.006(2) 0.008(2)
C26 0.008(2) 0.016(3) 0.013(2) 0.008(2) 0.006(2) 0.0021(19)
C27 0.009(2) 0.036(3) 0.018(3) 0.022(2) 0.001(2) -0.003(2)
C28 0.061(6) 0.048(6) 0.016(4) -0.009(4) 0.018(4) -0.037(5)
C28' 0.062(11) 0.063(12) 0.046(10) 0.025(8) 0.024(8) -0.016(9)
C29 0.008(2) 0.029(3) 0.010(2) -0.003(2) 0.003(2) 0.000(2)
C30 0.006(2) 0.025(3) 0.012(2) 0.003(2) 0.004(2) -0.001(2)
C31 0.003(2) 0.020(3) 0.013(2) -0.001(2) 0.0046(19) -0.0009(19)
C32 0.004(2) 0.016(3) 0.012(2) -0.005(2) 0.0062(18) -0.0037(18)
O3 0.0040(14) 0.0096(18) 0.0079(15) 0.0014(13) 0.0033(13) -0.0033(12)
O4 0.0114(16) 0.0114(18) 0.0062(15) 0.0048(13) 0.0056(13) -0.0022(13)
C8 0.011(2) 0.004(2) 0.006(2) -0.0039(17) 0.0064(19) -0.0038(17)

loop_
_atom_type_symbol
_atom_type_description
_atom_type_scat_dispersion_real
_atom_type_scat_dispersion_imag
_atom_type_scat_source
C C 0.0033 0.0016 'International Tables Vol C Tables 4.2.6.8 and 6.1.1.4'
H H 0.0000 0.0000 'International Tables Vol C Tables 4.2.6.8 and 6.1.1.4'
F F 0.0171 0.0103 'International Tables Vol C Tables 4.2.6.8 and 6.1.1.4'
N N 0.0061 0.0033 'International Tables Vol C Tables 4.2.6.8 and 6.1.1.4'
O O 0.0106 0.0060 'International Tables Vol C Tables 4.2.6.8 and 6.1.1.4'
Zn Zn 0.2839 1.4301 'International Tables Vol C Tables 4.2.6.8 and 6.1.1.4'

loop_
_geom_angle_atom_site_label_1
_geom_angle_atom_site_label_2
_geom_angle_atom_site_label_3
_geom_angle
_geom_angle_site_symmetry_1
_geom_angle_site_symmetry_3
_geom_angle_publ_flag
O11 Zn1 O9 85.29(13) . . ?
O11 Zn1 O6 170.40(15) . . ?
O9 Zn1 O6 87.51(14) . . ?
O11 Zn1 O3 94.57(13) . 2_644 ?
O9 Zn1 O3 178.20(15) . 2_644 ?
O6 Zn1 O3 92.83(13) . 2_644 ?
O11 Zn1 O1W 95.90(13) . . ?
O9 Zn1 O1W 91.41(15) . . ?
O6 Zn1 O1W 90.61(14) . . ?
O3 Zn1 O1W 86.82(13) 2_644 . ?
O11 Zn1 O1 87.25(13) . . ?
O9 Zn1 O1 97.41(15) . . ?
O6 Zn1 O1 87.39(14) . . ?
O3 Zn1 O1 84.37(13) 2_644 . ?
O1W Zn1 O1 170.86(13) . . ?
O2 Zn2 O2 180.0 3_645 . ?
O2 Zn2 O4 91.91(14) 3_645 2_644 ?
O2 Zn2 O4 88.09(14) . 2_644 ?
O2 Zn2 O4 88.09(14) 3_645 4_556 ?
O2 Zn2 O4 91.91(14) . 4_556 ?
O4 Zn2 O4 180.00(12) 2_644 4_556 ?
O2 Zn2 O2W 91.25(12) 3_645 3_645 ?
O2 Zn2 O2W 88.75(12) . 3_645 ?
O4 Zn2 O2W 90.41(12) 2_644 3_645 ?
O4 Zn2 O2W 89.59(12) 4_556 3_645 ?
O2 Zn2 O2W 88.75(12) 3_645 . ?
O2 Zn2 O2W 91.25(12) . . ?
O4 Zn2 O2W 89.59(12) 2_644 . ?
O4 Zn2 O2W 90.41(12) 4_556 . ?
O2W Zn2 O2W 180.0 3_645 . ?
C7 O1 Zn1 140.3(3) . . ?
Zn2 O2W H4 125.4 . . ?
Zn2 O2W H5 112.7 . . ?
H4 O2W H5 107.7 . . ?
C7 O2 Zn2 128.5(3) . . ?
Zn1 O1W H2 127.0 . . ?
Zn1 O1W H3 125.1 . . ?
H2 O1W H3 107.7 . . ?
C15 O6 Zn1 127.4(4) . . ?
C16 O7 H1 115(6) . . ?
C17 O9 Zn1 132.1(3) . . ?
C19 O11 Zn1 128.6(3) . . ?
C22 N3 C21 119.6(4) . . ?
C22 N3 C27 117.5(4) . . ?
C21 N3 C27 122.7(4) . . ?
C24 N2 C32 115.9(4) . . ?
C24 N2 C29 116.1(4) . . ?
C32 N2 C29 110.2(4) . . ?
C30 N1 C31 110.6(4) . . ?
C30 N1 H6 117(5) . . ?
C31 N1 H6 111(5) . . ?
C30 N1 H7 113(4) . . ?
C31 N1 H7 105(4) . . ?
H6 N1 H7 99(7) . . ?
C2 C1 C6 119.3(4) . . ?
C2 C1 C7 121.7(4) . . ?
C6 C1 C7 118.9(4) . . ?
C1 C2 C3 120.1(4) . . ?
C1 C2 H2A 120.0 . . ?
C3 C2 H2A 120.0 . . ?
C4 C3 C2 120.6(4) . . ?
C4 C3 H3A 119.7 . . ?
C2 C3 H3A 119.7 . . ?
C3 C4 C5 119.0(4) . . ?
C3 C4 C8 119.9(4) . . ?
C5 C4 C8 121.1(4) . . ?
C6 C5 C4 120.8(4) . . ?
C6 C5 H5A 119.6 . . ?
C4 C5 H5A 119.6 . . ?
C5 C6 C1 120.2(4) . . ?
C5 C6 H6A 119.9 . . ?
C1 C6 H6A 119.9 . . ?
O2 C7 O1 123.5(4) . . ?
O2 C7 C1 117.8(4) . . ?
O1 C7 C1 118.6(4) . . ?
C14 C9 C10 120.0(5) . . ?
C14 C9 C15 120.5(5) . . ?
C10 C9 C15 119.5(5) . . ?
C11 C10 C9 119.9(5) . . ?
C11 C10 H10A 120.1 . . ?
C9 C10 H10A 120.1 . . ?
C10 C11 C12 119.7(5) . . ?
C10 C11 H11A 120.2 . . ?
C12 C11 H11A 120.2 . . ?
C13 C12 C11 120.3(5) . . ?
C13 C12 C16 119.4(5) . . ?
C11 C12 C16 120.3(5) . . ?
C12 C13 C14 120.0(5) . . ?
C12 C13 H13A 120.0 . . ?
C14 C13 H13A 120.0 . . ?
C13 C14 C9 120.1(5) . . ?
C13 C14 H14A 119.9 . . ?
C9 C14 H14A 119.9 . . ?
O5 C15 O6 124.9(5) . . ?
O5 C15 C9 118.2(5) . . ?
O6 C15 C9 116.9(5) . . ?
O8 C16 O7 123.2(5) . . ?
O8 C16 C12 123.0(5) . . ?
O7 C16 C12 113.8(5) . . ?
O9 C17 O10 122.2(4) . . ?
O9 C17 C18 120.2(4) . . ?
O10 C17 C18 117.4(4) . . ?
C22 C18 C19 119.6(4) . . ?
C22 C18 C17 115.6(4) . . ?
C19 C18 C17 124.7(4) . . ?
O11 C19 C18 125.0(4) . . ?
O11 C19 C20 119.4(4) . . ?
C18 C19 C20 115.6(4) . . ?
C26 C20 C21 118.7(4) . . ?
C26 C20 C19 119.3(4) . . ?
C21 C20 C19 121.9(4) . . ?
N3 C21 C20 118.9(4) . . ?
N3 C21 C23 121.1(4) . . ?
C20 C21 C23 119.9(4) . . ?
N3 C22 C18 124.3(5) . . ?
N3 C22 H22A 117.8 . . ?
C18 C22 H22A 117.8 . . ?
C24 C23 C21 121.3(5) . . ?
C24 C23 H23A 119.3 . . ?
C21 C23 H23A 119.3 . . ?
C23 C24 N2 123.1(4) . . ?
C23 C24 C25 116.7(4) . . ?
N2 C24 C25 120.2(4) . . ?
F1 C25 C26 117.5(5) . . ?
F1 C25 C24 118.6(4) . . ?
C26 C25 C24 124.0(5) . . ?
C25 C26 C20 119.4(5) . . ?
C25 C26 H26A 120.3 . . ?
C20 C26 H26A 120.3 . . ?
C28' C27 C28 39.4(16) . . ?
C28' C27 N3 118.3(12) . . ?
C28 C27 N3 112.7(6) . . ?
C28' C27 H27A 70.7 . . ?
C28 C27 H27A 109.0 . . ?
N3 C27 H27A 109.0 . . ?
C28' C27 H27B 130.4 . . ?
C28 C27 H27B 109.0 . . ?
N3 C27 H27B 109.0 . . ?
H27A C27 H27B 107.8 . . ?
C27 C28 H28A 109.5 . . ?
C27 C28 H28B 109.5 . . ?
H28A C28 H28B 109.5 . . ?
C27 C28 H28C 109.5 . . ?
H28A C28 H28C 109.5 . . ?
H28B C28 H28C 109.5 . . ?
C27 C28' H28D 109.5 . . ?
C27 C28' H28E 109.5 . . ?
H28D C28' H28E 109.5 . . ?
C27 C28' H28F 109.5 . . ?
H28D C28' H28F 109.5 . . ?
H28E C28' H28F 109.5 . . ?
N2 C29 C30 110.4(4) . . ?
N2 C29 H29A 109.6 . . ?
C30 C29 H29A 109.6 . . ?
N2 C29 H29B 109.6 . . ?
C30 C29 H29B 109.6 . . ?
H29A C29 H29B 108.1 . . ?
N1 C30 C29 109.2(4) . . ?
N1 C30 H30A 109.8 . . ?
C29 C30 H30A 109.8 . . ?
N1 C30 H30B 109.8 . . ?
C29 C30 H30B 109.8 . . ?
H30A C30 H30B 108.3 . . ?
N1 C31 C32 110.7(4) . . ?
N1 C31 H31A 109.5 . . ?
C32 C31 H31A 109.5 . . ?
N1 C31 H31B 109.5 . . ?
C32 C31 H31B 109.5 . . ?
H31A C31 H31B 108.1 . . ?
N2 C32 C31 109.3(4) . . ?
N2 C32 H32A 109.8 . . ?
C31 C32 H32A 109.8 . . ?
N2 C32 H32B 109.8 . . ?
C31 C32 H32B 109.8 . . ?
H32A C32 H32B 108.3 . . ?
C8 O3 Zn1 128.3(3) . 2_654 ?
C8 O4 Zn2 131.2(3) . 2_654 ?
O4 C8 O3 124.0(4) . . ?
O4 C8 C4 118.4(4) . . ?
O3 C8 C4 117.5(4) . . ?

loop_
_geom_bond_atom_site_label_1
_geom_bond_atom_site_label_2
_geom_bond_distance
_geom_bond_site_symmetry_2
_geom_bond_publ_flag
Zn1 O11 2.110(3) . ?
Zn1 O9 2.127(3) . ?
Zn1 O6 2.134(4) . ?
Zn1 O3 2.214(3) 2_644 ?
Zn1 O1W 2.223(4) . ?
Zn1 O1 2.245(3) . ?
Zn2 O2 2.158(3) 3_645 ?
Zn2 O2 2.158(3) . ?
Zn2 O4 2.178(3) 2_644 ?
Zn2 O4 2.178(3) 4_556 ?
Zn2 O2W 2.209(3) 3_645 ?
Zn2 O2W 2.209(3) . ?
F1 C25 1.358(6) . ?
O1 C7 1.276(6) . ?
O2W H4 0.8498 . ?
O2W H5 0.8499 . ?
O2 C7 1.263(6) . ?
O1W H2 0.8500 . ?
O1W H3 0.8500 . ?
O5 C15 1.221(8) . ?
O6 C15 1.267(7) . ?
O7 C16 1.312(7) . ?
O7 H1 0.846(10) . ?
O8 C16 1.214(7) . ?
O9 C17 1.244(6) . ?
O10 C17 1.262(6) . ?
O11 C19 1.264(6) . ?
N3 C22 1.361(6) . ?
N3 C21 1.393(6) . ?
N3 C27 1.463(7) . ?
N2 C24 1.406(6) . ?
N2 C32 1.464(6) . ?
N2 C29 1.488(6) . ?
N1 C30 1.483(7) . ?
N1 C31 1.496(6) . ?
N1 H6 0.9000(11) . ?
N1 H7 0.9000(11) . ?
C1 C2 1.385(7) . ?
C1 C6 1.409(6) . ?
C1 C7 1.503(7) . ?
C2 C3 1.396(7) . ?
C2 H2A 0.9300 . ?
C3 C4 1.393(7) . ?
C3 H3A 0.9300 . ?
C4 C5 1.394(7) . ?
C4 C8 1.503(6) . ?
C5 C6 1.378(7) . ?
C5 H5A 0.9300 . ?
C6 H6A 0.9300 . ?
C9 C14 1.391(9) . ?
C9 C10 1.399(8) . ?
C9 C15 1.525(7) . ?
C10 C11 1.381(7) . ?
C10 H10A 0.9300 . ?
C11 C12 1.406(8) . ?
C11 H11A 0.9300 . ?
C12 C13 1.379(8) . ?
C12 C16 1.502(7) . ?
C13 C14 1.385(8) . ?
C13 H13A 0.9300 . ?
C14 H14A 0.9300 . ?
C17 C18 1.504(6) . ?
C18 C22 1.363(7) . ?
C18 C19 1.443(7) . ?
C19 C20 1.449(6) . ?
C20 C26 1.403(7) . ?
C20 C21 1.408(7) . ?
C21 C23 1.422(6) . ?
C22 H22A 0.9300 . ?
C23 C24 1.379(7) . ?
C23 H23A 0.9300 . ?
C24 C25 1.408(7) . ?
C25 C26 1.364(7) . ?
C26 H26A 0.9300 . ?
C27 C28' 1.42(3) . ?
C27 C28 1.449(11) . ?
C27 H27A 0.9700 . ?
C27 H27B 0.9700 . ?
C28 H28A 0.9600 . ?
C28 H28B 0.9600 . ?
C28 H28C 0.9600 . ?
C28' H28D 0.9600 . ?
C28' H28E 0.9600 . ?
C28' H28F 0.9600 . ?
C29 C30 1.517(7) . ?
C29 H29A 0.9700 . ?
C29 H29B 0.9700 . ?
C30 H30A 0.9700 . ?
C30 H30B 0.9700 . ?
C31 C32 1.518(6) . ?
C31 H31A 0.9700 . ?
C31 H31B 0.9700 . ?
C32 H32A 0.9700 . ?
C32 H32B 0.9700 . ?
O3 C8 1.285(6) . ?
O3 Zn1 2.214(3) 2_654 ?
O4 C8 1.244(6) . ?
O4 Zn2 2.178(3) 2_654 ?
